data_1536577
loop_
_publ_author_name
'Dubenskiy, V.'
'Ruck, M.'

_publ_section_title
;
 Das Subchlorid Bi16 Pd Cl22: Pd Bi10(4+)-Polykationen in einem
 Raumnetzwerk aus Chlorobismutat(III)-Anionen
;
_journal_name_full 'Zeitschrift fuer Anorganische und Allgemeine Chemie'
_journal_page_first 2458
_journal_page_last 2462
_journal_volume 630
_journal_year 2004
_chemical_formula_sum 'Bi16 Cl22 Pd'
_chemical_name_systematic '(Pd Bi10) (Bi6 Cl22)'
_space_group_IT_number 2
_symmetry_space_group_name_Hall '-P 1'
_symmetry_space_group_name_H-M 'P -1'
_cell_angle_alpha 91.09
_cell_angle_beta 95.14
_cell_angle_gamma 93.16
_cell_formula_units_Z 8
_cell_length_a 20.477
_cell_length_b 21.321
_cell_length_c 21.454
_cell_volume 9312.050
_citation_journal_id_ASTM ZAACAB
_cod_data_source_file Dubenskiy_ZAACAB_2004_1631.cif
_cod_data_source_block Bi16Cl22Pd1
_cod_original_cell_volume 9312.05
_cod_original_formula_sum 'Bi16 Cl22 Pd1'
_cod_database_code 1536577

loop_
_symmetry_equiv_pos_as_xyz
x,y,z
-x,-y,-z

loop_
_atom_site_label
_atom_site_type_symbol
_atom_site_fract_x
_atom_site_fract_y
_atom_site_fract_z
_atom_site_occupancy
_atom_site_U_iso_or_equiv
Cl8 Cl-1 0.08493 0.13654 0.7187 1 0.0
Cl28 Cl-1 0.15621 0.33723 0.15224 1 0.0
Bi63 Bi+3 0.77035 0.083414 0.21265 1 0.0
Cl80 Cl-1 0.32081 0.00472 0.75119 1 0.0
Cl31 Cl-1 0.1982 0.42166 0.53779 1 0.0
Cl14 Cl-1 0.48944 0.25886 0.83212 1 0.0
Cl5 Cl-1 0.97759 0.39233 0.74754 1 0.0
Cl84 Cl-1 0.7498 0.3059 0.4744 1 0.0
Bi31 Bi 0.60026 0.00414 0.40438 1 0.0
Cl36 Cl-1 0.34132 0.17045 0.14355 1 0.0
Bi29 Bi 0.4632 0.5205 0.1299 1 0.0
Bi9 Bi 0.01956 0.39311 0.08831 1 0.0
Bi64 Bi+3 0.25296 0.43249 0.80734 1 0.0
Cl48 Cl-1 0.76182 0.24554 0.76855 1 0.0
Bi45 Bi+3 0.69823 0.30844 0.5923 1 0.0
Bi35 Bi 0.61389 0.09077 0.52537 1 0.0
Cl46 Cl-1 0.35555 0.28934 0.59836 1 0.0
Bi16 Bi 0.00153 0.38008 0.42861 1 0.0
Cl35 Cl-1 0.6422 0.17898 0.86788 1 0.0
Cl16 Cl-1 0.84452 0.33649 0.33365 1 0.0
Cl34 Cl-1 0.59914 0.24264 0.02415 1 0.0
Cl85 Cl-1 0.15803 0.1628 0.3564 1 0.0
Cl1 Cl-1 0.64139 0.33397 0.32162 1 0.0
Bi56 Bi+3 0.38395 0.29738 0.71719 1 0.0
Bi54 Bi+3 0.5942 0.20531 0.25204 1 0.0
Bi12 Bi 0.12561 0.05875 0.46948 1 0.0
Cl79 Cl-1 0.13758 0.19299 0.86656 1 0.0
Cl69 Cl-1 0.25242 0.4555 0.37159 1 0.0
Bi48 Bi+3 0.26717 0.08162 0.20679 1 0.0
Cl67 Cl-1 0.8356 0.33017 0.14445 1 0.0
Bi11 Bi 0.03955 0.12339 0.56326 1 0.0
Cl40 Cl-1 0.35409 0.14397 0.67732 1 0.0
Cl18 Cl-1 0.41251 0.23612 0.4567 1 0.0
Pd4 Pd 0 0.5 0.5 1 0.0
Cl65 Cl-1 0.97231 0.38124 0.24275 1 0.0
Cl32 Cl-1 0.65764 0.34628 0.84771 1 0.0
Bi25 Bi 0.46811 0.10367 0.08535 1 0.0
Cl23 Cl-1 0.23764 0.15726 0.99265 1 0.0
Cl13 Cl-1 0.99643 0.24642 0.15853 1 0.0
Bi55 Bi+3 0.70789 0.24758 0.08855 1 0.0
Cl2 Cl-1 0.12798 0.35322 0.67099 1 0.0
Bi22 Bi 0.59629 0.03147 -0.0933 1 0.0
Bi53 Bi+3 0.90577 0.276547 0.23073 1 0.0
Cl63 Cl-1 0.46206 0.39139 0.7331 1 0.0
Bi10 Bi -0.04855 0.51445 0.12483 1 0.0
Cl24 Cl-1 0.38477 0.24291 0.97942 1 0.0
Cl29 Cl-1 0.24911 0.03048 0.09788 1 0.0
Cl74 Cl-1 0.14321 0.14539 0.14556 1 0.0
Bi32 Bi 0.52805 -0.12061 0.44086 1 0.0
Bi30 Bi 0.52054 0.63096 0.05306 1 0.0
Bi20 Bi 0.09126 0.49635 0.39676 1 0.0
Cl52 Cl-1 0.85126 0.3571 0.84957 1 0.0
Cl54 Cl-1 0.90099 0.12945 0.72715 1 0.0
Cl42 Cl-1 0.65716 0.00659 0.76307 1 0.0
Pd1 Pd 0 0 0 1 0.0
Cl83 Cl-1 0.09365 0.27668 0.5218 1 0.0
Bi23 Bi 0.63201 -0.05201 0.02213 1 0.0
Cl77 Cl-1 0.64646 0.16864 0.6667 1 0.0
Bi57 Bi+3 0.77272 0.22869 0.90398 1 0.0
Cl19 Cl-1 0.97654 0.25643 0.65653 1 0.0
Bi2 Bi -0.00072 0.13317 -0.03902 1 0.0
Bi50 Bi+3 0.77598 0.1224 0.70382 1 0.0
Cl81 Cl-1 0.17289 0.01017 0.24666 1 0.0
Cl70 Cl-1 0.85374 0.14403 0.32529 1 0.0
Cl47 Cl-1 0.34403 0.34584 0.8485 1 0.0
Cl43 Cl-1 0.36246 0.13895 0.31589 1 0.0
Cl49 Cl-1 0.26228 0.48321 0.91641 1 0.0
Bi49 Bi+3 0.40389 0.27657 0.23048 1 0.0
Cl71 Cl-1 0.65561 0.33756 0.14723 1 0.0
Cl82 Cl-1 0.84727 0.16249 0.15179 1 0.0
Cl25 Cl-1 0.29614 0.3854 0.69063 1 0.0
Cl57 Cl-1 0.34845 0.33161 0.33272 1 0.0
Cl61 Cl-1 0.33796 0.49409 0.2363 1 0.0
Cl9 Cl-1 0.75555 0.02678 0.10709 1 0.0
Bi39 Bi 0.50314 0.61469 0.42677 1 0.0
Cl75 Cl-1 0.8047 0.20218 0.62232 1 0.0
Bi44 Bi+3 0.27773 0.2345 0.91042 1 0.0
Bi40 Bi 0.4814 0.61956 0.56992 1 0.0
Cl55 Cl-1 0.5192 0.10498 0.24496 1 0.0
Bi8 Bi 0.12391 0.4339 -0.0041 1 0.0
Bi24 Bi 0.55392 -0.00899 0.13297 1 0.0
Bi58 Bi+3 0.23312 0.39376 0.27166 1 0.0
Bi38 Bi 0.44376 0.48751 0.36644 1 0.0
Bi27 Bi 0.61858 0.42757 -0.01398 1 0.0
Cl72 Cl-1 0.1977 0.17321 0.60262 1 0.0
Cl73 Cl-1 0.24529 0.32944 0.00538 1 0.0
Cl37 Cl-1 0.02697 0.10577 0.253 1 0.0
Cl86 Cl-1 0.68484 0.41585 0.55133 1 0.0
Cl87 Cl-1 0.3184 0.14507 0.84908 1 0.0
Bi26 Bi 0.61801 0.57277 -0.03605 1 0.0
Cl39 Cl-1 0.75766 0.47862 0.90059 1 0.0
Bi17 Bi -0.01713 0.38396 0.57244 1 0.0
Cl7 Cl-1 0.16626 0.51258 0.76823 1 0.0
Cl44 Cl-1 0.25047 0.29358 0.46729 1 0.0
Cl15 Cl-1 0.8563 0.00494 0.24274 1 0.0
Bi60 Bi+3 0.78934 0.21966 0.39538 1 0.0
Cl88 Cl-1 0.2407 0.2354 0.24571 1 0.0
Bi52 Bi+3 0.3031 0.20621 0.39667 1 0.0
Cl38 Cl-1 0.47323 0.38007 0.24041 1 0.0
Cl76 Cl-1 0.29138 0.11653 0.46679 1 0.0
Cl10 Cl-1 0.10106 0.24771 0.02557 1 0.0
Bi43 Bi+3 0.0989 0.20886 0.26221 1 0.0
Cl20 Cl-1 0.49444 0.24771 0.15372 1 0.0
Pd7 Pd 0.5 0 0.5 1 0.0
Bi4 Bi 0.12925 -0.05653 0.01129 1 0.0
Cl11 Cl-1 0.98784 0.25043 0.82757 1 0.0
Pd6 Pd 0.5 0.5 0 1 0.0
Cl62 Cl-1 0.00496 0.24426 0.33187 1 0.0
Bi46 Bi+3 0.74262 0.41823 0.79689 1 0.0
Pd8 Pd 0.5 0.5 0.5 1 0.0
Bi3 Bi 0.09438 0.03845 -0.09338 1 0.0
Cl22 Cl-1 0.89884 0.23794 0.46127 1 0.0
Cl21 Cl-1 0.5917 0.26466 0.53216 1 0.0
Cl27 Cl-1 0.74163 0.15716 0.99915 1 0.0
Bi15 Bi -0.03159 0.01187 0.63329 1 0.0
Cl12 Cl-1 0.7424 0.24157 0.24151 1 0.0
Cl60 Cl-1 0.33105 0.33651 0.15365 1 0.0
Bi59 Bi+3 0.73262 0.38691 0.26866 1 0.0
Cl56 Cl-1 0.231 0.02048 0.60793 1 0.0
Cl51 Cl-1 0.74553 0.45831 0.36385 1 0.0
Bi36 Bi 0.40372 0.49448 0.59823 1 0.0
Cl41 Cl-1 0.52142 0.11793 0.75937 1 0.0
Cl66 Cl-1 0.88624 0.24448 0.9668 1 0.0
Bi1 Bi -0.02214 0.09365 0.09827 1 0.0
Cl30 Cl-1 0.50866 0.24117 0.3281 1 0.0
Bi6 Bi 0.00886 0.63042 0.05571 1 0.0
Cl68 Cl-1 0.63753 0.34861 0.68589 1 0.0
Cl59 Cl-1 0.65705 0.1501 0.3413 1 0.0
Cl4 Cl-1 0.8049 0.12579 0.8597 1 0.0
Bi34 Bi 0.54922 0.0216 0.63481 1 0.0
Bi62 Bi+3 0.20856 0.24849 0.09304 1 0.0
Bi61 Bi+3 0.90095 0.29547 0.73674 1 0.0
Pd5 Pd 0.5 0 0 1 0.0
Bi37 Bi 0.38087 0.4136 0.47443 1 0.0
Cl3 Cl-1 0.15554 0.3549 0.84544 1 0.0
Bi13 Bi 0.10611 -0.08795 0.47061 1 0.0
Cl64 Cl-1 0.756 0.04408 0.61154 1 0.0
Cl26 Cl-1 0.64504 0.14031 0.14751 1 0.0
Pd3 Pd 0 0 0.5 1 0.0
Bi5 Bi 0.05675 -0.02663 0.13175 1 0.0
Pd2 Pd 0 0.5 0 1 0.0
Bi28 Bi 0.52145 0.39503 0.08951 1 0.0
Bi47 Bi+3 0.24165 0.10203 0.6934 1 0.0
Bi33 Bi 0.49621 -0.11109 0.58168 1 0.0
Cl17 Cl-1 0.48967 0.24771 0.6674 1 0.0
Bi51 Bi+3 0.20038 0.31391 0.58136 1 0.0
Cl50 Cl-1 0.75886 0.13207 0.46596 1 0.0
Cl45 Cl-1 0.82128 0.36876 0.66488 1 0.0
Bi21 Bi 0.49545 0.12807 -0.05408 1 0.0
Cl6 Cl-1 0.6513 0.47805 0.22107 1 0.0
Bi18 Bi 0.06181 0.50326 0.63118 1 0.0
Cl53 Cl-1 0.74173 0.32618 0.00232 1 0.0
Cl78 Cl-1 0.15581 0.481 0.23305 1 0.0
Cl33 Cl-1 0.13968 0.33919 0.32078 1 0.0
Bi41 Bi+3 0.10395 0.24804 0.76546 1 0.0
Bi42 Bi+3 0.58055 0.22308 0.7632 1 0.0
Bi19 Bi 0.12838 0.57237 0.52288 1 0.0
Bi14 Bi 0.01133 -0.11297 0.57815 1 0.0
Bi7 Bi 0.11797 0.57905 -0.02403 1 0.0
Cl58 Cl-1 0.23167 0.24089 0.74939 1 0.0
